data_1528957
loop_
_publ_author_name
'Viefhaus, T.'
'Schwarz, W.'
'Locke, K.'
'Huebler, K.'
'Weidlein, J.'

_publ_section_title
;
 Das unterschiedliche Reaktionsverhalten von basefreiem
 Tris(trimethylsilyl)methyl-Lithium gegenueber den Trihalogeniden der
 Erdmetalle und des Eisens
;
_journal_name_full 'Zeitschrift fuer Anorganische und Allgemeine Chemie'
_journal_page_first 715
_journal_page_last 725
_journal_volume 627
_journal_year 2001
_chemical_formula_sum 'C10.878 H29.634 Ga I1.122 Si3'
_chemical_name_systematic '((C H3)3 Si)3 C Ga (C H3) I'
_space_group_IT_number 61
_symmetry_space_group_name_Hall '-P 2ac 2ab'
_symmetry_space_group_name_H-M 'P b c a'
_cell_angle_alpha 90
_cell_angle_beta 90
_cell_angle_gamma 90
_cell_formula_units_Z 8
_cell_length_a 13.4043
_cell_length_b 11.6463
_cell_length_c 24.321
_cell_volume 3796.763
_citation_journal_id_ASTM ZAACAB
_cod_data_source_file Viefhaus_ZAACAB_2001_1033.cif
_cod_data_source_block C10.878Ga1H29.634I1.122Si3
_cod_original_formula_sum 'C10.878 Ga1 H29.634 I1.122 Si3'
_cod_database_code 1528957

loop_
_symmetry_equiv_pos_as_xyz
x,y,z
-x+1/2,-y,z+1/2
x+1/2,-y+1/2,-z
-x,y+1/2,-z+1/2
-x,-y,-z
x-1/2,y,-z-1/2
-x-1/2,y-1/2,z
x,-y-1/2,z-1/2

loop_
_atom_site_label
_atom_site_type_symbol
_atom_site_fract_x
_atom_site_fract_y
_atom_site_fract_z
_atom_site_occupancy
_atom_site_U_iso_or_equiv
H17 H+1 -0.0596 0.1231 0.2115 0.5 0.0
Si4 Si+4 -0.0378 0.1558 0.1158 0.5 0.0
H3 H+1 -0.013 0.6339 0.1423 0.439 0.0
H43 H+1 -0.133 0.6048 0.156 0.5 0.0
H9 H+1 0.2101 0.2422 0.2311 1 0.0
H12 H+1 0.3035 0.3047 0.1289 1 0.0
H7 H+1 0.1307 0.1548 0.2054 1 0.0
C11 C-4 0.072 0.054 0.0959 0.5 0.0
H4 H+1 0.0466 0.1583 -0.0049 0.439 0.0
H48 H+1 -0.0975 0.3257 0.2425 0.5 0.0
H26 H+1 0.1555 0.2337 0.0178 0.5 0.0
C16 C-4 -0.08 0.5623 0.1371 0.5 0.0
H5 H+1 0.1505 0.2256 -0.0081 0.439 0.0
H46 H+1 -0.1406 0.4538 0.2438 0.5 0.0
H11 H+1 0.2379 0.2093 0.0983 1 0.0
H36 H+1 -0.0509 0.1158 0.2117 0.5 0.0
H30 H+1 0.1415 0.0722 0.1048 0.5 0.0
H1 H+1 -0.1229 0.5801 0.1427 0.439 0.0
Si2 Si+4 -0.0998 0.3 0.1673 0.5 0.0
H21 H+1 -0.0233 0.3536 0.2521 0.5 0.0
C6 C-4 0.0073 0.3122 0.1174 1 0.0
H16 H+1 -0.1762 0.1487 0.2183 0.5 0.0
C15 C-4 -0.1353 0.138 0.0613 0.5 0.0
H32 H+1 -0.1503 0.1965 0.0246 0.5 0.0
H22 H+1 -0.2746 0.3363 0.1609 0.5 0.0
H18 H+1 -0.1341 0.0993 0.1614 0.5 0.0
H49 H+1 -0.2707 0.4171 0.1551 0.5 0.0
I2 I-1 -0.0622 0.6341 0.1299 0.061 0.0
H44 H+1 -0.0855 0.575 0.0973 0.5 0.0
H50 H+1 -0.2376 0.286 0.1475 0.5 0.0
C10 C-4 0.087 0.217 0.0062 0.5 0.0
H19 H+1 -0.1415 0.3709 0.2564 0.5 0.0
H35 H+1 -0.1568 0.1574 0.1887 0.5 0.0
H51 H+1 -0.2361 0.3715 0.096 0.5 0.0
C14 C-4 0.066 0.049 0.1075 0.5 0.0
C9 C-4 -0.2202 0.343 0.1341 0.5 0.0
C5 C-4 0.156 0.479 0.1763 1 0.0
H40 H+1 -0.1581 0.0581 0.0607 0.5 0.0
C2 C-4 0.078 0.233 -0.0126 0.439 0.0
H23 H+1 -0.2336 0.293 0.1026 0.5 0.0
H25 H+1 0.0868 0.1509 -0.0185 0.5 0.0
H33 H+1 -0.1558 0.1087 0.0751 0.5 0.0
H14 H+1 0.2231 0.4842 0.1921 1 0.0
Si1 Si+4 0.13223 0.328 0.15289 1 0.0
C8 C-4 -0.083 0.382 0.2329 0.5 0.0
H38 H+1 0.1125 0.0568 0.1382 0.5 0.0
H24 H+1 -0.2155 0.423 0.1215 0.5 0.0
H28 H+1 0.0702 -0.0074 0.0683 0.5 0.0
Ga2 Ga+3 0.02704 0.34754 0.03849 0.5 0.0
H34 H+1 -0.1199 0.0286 0.1779 0.5 0.0
C12 C-4 -0.1159 0.134 0.0435 0.5 0.0
C1 C-4 -0.066 0.602 0.1194 0.439 0.0
H10 H+1 0.2406 0.338 0.0753 1 0.0
H2 H+1 -0.0878 0.6589 0.0924 0.439 0.0
C13 C-4 -0.099 0.1088 0.1813 0.5 0.0
I3 I-1 0.1005 0.2124 -0.0215 0.061 0.0
C17 C-4 -0.088 0.404 0.2291 0.5 0.0
H37 H+1 0.0379 -0.0286 0.1071 0.5 0.0
H15 H+1 0.1065 0.5004 0.2041 1 0.0
H45 H+1 -0.0149 0.5893 0.15 0.5 0.0
H42 H+1 -0.1918 0.1887 0.0692 0.5 0.0
C18 C-4 -0.2251 0.365 0.1358 0.5 0.0
H41 H+1 -0.1069 0.1579 0.0254 0.5 0.0
Si3 Si+4 0.0089 0.1848 0.06797 0.5 0.0
I1 I-1 0.13417 0.54561 0.01378 1 0.0
H27 H+1 0.0595 0.2841 -0.013 0.5 0.0
H47 H+1 -0.0227 0.4327 0.2413 0.5 0.0
C7 C-4 -0.12 0.1499 0.1927 0.5 0.0
Ga1 Ga+3 -0.01605 0.46483 0.08087 0.5 0.0
H20 H+1 -0.0748 0.4636 0.2247 0.5 0.0
C3 C-4 0.1429 0.235 0.2155 1 0.0
Si5 Si+4 -0.0931 0.4051 0.1522 0.5 0.0
H31 H+1 -0.1069 0.0693 0.0181 0.5 0.0
H39 H+1 0.1007 0.0639 0.0728 0.5 0.0
H29 H+1 0.0374 0.0283 0.1292 0.5 0.0
H6 H+1 0.063 0.256 -0.0504 0.439 0.0
H13 H+1 0.1507 0.5313 0.1448 1 0.0
H8 H+1 0.0936 0.2593 0.2429 1 0.0
C4 C-4 0.2416 0.2906 0.1086 1 0.0
